data_7234185
loop_
_publ_author_name
'Christophe Lavenn'
'Larysa Okhrimenko'
'Nathalie Guillou'
'Miguel Monge'
'Gilles Ledoux'
'Christophe Dujardin'
'Rodica Chiriac'
'Alexandra Fateeva'
'Aude Demessence'

_publ_section_title
;
 A luminescent double helical gold(i)-thiophenolate coordination polymer
 obtained by hydrothermal synthesis or by thermal solid-state
 amorphous-to-crystalline isomerization
;
_journal_name_full 'Journal of Materials Chemistry C'
_journal_page_first 4115
_journal_page_last 4125
_journal_paper_doi 10.1039/C5TC00119F
_journal_volume 3
_journal_year 2015
_chemical_formula_sum 'C12 H10 Au2 S2'
_chemical_formula_weight 612.28
_chemical_name_common gold(I)-thiophenolate
_chemical_name_systematic '[Au(SPh)]n'
_space_group_IT_number 15
_space_group_name_Hall '-C 2yc'
_space_group_name_H-M_alt 'C 1 2/c 1'
_symmetry_space_group_name_H-M 'C 1 2/c 1'
_cell_angle_alpha 90
_cell_angle_beta 104.9345(17)
_cell_angle_gamma 90
_cell_formula_units_Z 8
_cell_length_a 27.50091(71)
_cell_length_b 4.53269(12)
_cell_length_c 20.80317(47)
_cell_measurement_temperature 293
_cell_volume 2505.58(11)
_computing_molecular_graphics DIAMOND
_computing_structure_refinement TOPAS
_computing_structure_solution TOPAS
_diffrn_ambient_temperature 293
_diffrn_radiation_monochromator 'Ge(111) monochromator'
_diffrn_radiation_type 'CuKa1 radiation'
_diffrn_radiation_wavelength 1.5406
_diffrn_source 'X-ray sealed tube'
_exptl_crystal_colour Colourless
_exptl_crystal_preparation Luminescent
_pd_meas_2theta_range_inc 0.010119
_pd_meas_2theta_range_max 100.00
_pd_meas_2theta_range_min 2.000
_pd_proc_2theta_range_inc 0.010
_pd_proc_2theta_range_max 100.000
_pd_proc_2theta_range_min 4.000
_pd_proc_ls_background_function 'Chebychev polynomial'
_pd_proc_ls_profile_function 'modified Thompson-Cox-Hastings pseudo-Voigt '
_pd_proc_ls_prof_R_factor 0.049
_pd_proc_ls_prof_wR_factor 0.067
_pd_spec_mounting 'glass capillary'
_pd_spec_mount_mode transmission
_pd_spec_shape cylinder
_refine_ls_goodness_of_fit_all 3.79
_refine_ls_number_reflns 1312
_refine_ls_number_restraints 4
_refine_ls_R_I_factor 0.024
_cod_data_source_file J-Mater-Chem-C-2015-3-4115.cif
_cod_data_source_block (Au-SPh)n
_cod_original_sg_symbol_H-M C2/c
_cod_original_formula_sum 'C12 H10 S2 Au2'
_cod_database_code 7234185
_refine_ls_number_structural_parameters 25
_refine_ls_number_profile_parameters 30

loop_
_symmetry_equiv_pos_as_xyz
'-x, -y, -z'
'-x, y, -z+1/2'
'-x+1/2, -y+1/2, -z'
'-x+1/2, y+1/2, -z+1/2'
'x, -y, z+1/2'
'x, y, z'
'x+1/2, -y+1/2, z+1/2'
'x+1/2, y+1/2, z'

loop_
_atom_site_label
_atom_site_type_symbol
_atom_site_symmetry_multiplicity
_atom_site_fract_x
_atom_site_fract_y
_atom_site_fract_z
_atom_site_occupancy
_atom_site_B_iso_or_equiv
Au1 Au 8 0.559814(70) -0.33606(59) 0.743550(75) 1 0.005(43)
Au2 Au 8 0.464915(57) 0.16523(49) 0.652152(92) 1 0.005(43)
C11 C 8 0.2379559 0.5859987 0.3367311 1 0.82(23)
C12 C 8 0.2295404 0.5182943 0.3991258 1 0.82(23)
C13 C 8 0.1878134 0.3445544 0.4027578 1 0.82(23)
C14 C 8 0.1545019 0.2385188 0.3439952 1 0.82(23)
C15 C 8 0.1629174 0.3062232 0.2816005 1 0.82(23)
C16 C 8 0.2046444 0.4799632 0.2779685 1 0.82(23)
H11 H 8 0.2660748 0.7030783 0.3342836 1 4
S18 S 8 0.1007376 0.0146588 0.348675 1 0.82(23)
H12 H 8 0.2519883 0.5897494 0.4387247 1 4
H13 H 8 0.1821424 0.2989299 0.4448042 1 4
H15 H 8 0.1404695 0.2347682 0.2420016 1 4
H16 H 8 0.2103154 0.5255877 0.2359221 1 4
C21 C 8 0.6342543 0.2641369 0.527923 1 0.82(23)
C22 C 8 0.5838431 0.3592669 0.514811 1 0.82(23)
C23 C 8 0.5507706 0.2255738 0.5478064 1 0.82(23)
C24 C 8 0.5681093 -0.003249342 0.5939136 1 0.82(23)
C25 C 8 0.6185205 -0.09837934 0.6070255 1 0.82(23)
C26 C 8 0.651593 0.03531378 0.5740302 1 0.82(23)
H21 H 8 0.6565412 0.3542297 0.5056881 1 4
S28 S 8 0.5247894 -0.1783667 0.6371324 1 0.82(23)
H22 H 8 0.572159 0.5134657 0.4837404 1 4
H23 H 8 0.5167996 0.2896798 0.5389705 1 4
H25 H 8 0.6302047 -0.2525782 0.6380962 1 4
H26 H 8 0.685564 -0.02879224 0.582866 1 4
